data_7204302
loop_
_publ_author_name
'Zhang, Yan'
'Xue, Jie'
'Gao, Yi'
'Fun, Hoong-Kun'
'Xu, Jian-Hua'

_publ_section_title
;
 Photoinduced [2+2] cycloadditions (the Paterno--B\"uchi reaction) of
 1-acetylisatin with enol ethers---regioselectivity, diastereoselectivity
 and acid catalysed transformations of the spirooxetane products
;
_journal_coden_ASTM JCSPCE
_journal_issue 3
_journal_name_full 'Journal of the Chemical Society, Perkin Transactions 1'
_journal_page_first 345
_journal_page_last 353
_journal_paper_doi 10.1039/b109697d
_journal_year 2002
_chemical_formula_sum 'C14 H13 N O5'
_chemical_formula_weight 275.25
_space_group_IT_number 2
_symmetry_cell_setting triclinic
_symmetry_space_group_name_Hall '-P 1'
_symmetry_space_group_name_H-M 'P -1'
_atom_sites_solution_hydrogens geom
_atom_sites_solution_primary direct
_atom_sites_solution_secondary difmap
_audit_creation_method SHELXL-97
_cell_angle_alpha 68.82(3)
_cell_angle_beta 68.35(3)
_cell_angle_gamma 68.44(3)
_cell_formula_units_Z 2
_cell_length_a 8.3660(17)
_cell_length_b 9.6653(19)
_cell_length_c 9.7304(19)
_cell_measurement_reflns_used 20
_cell_measurement_temperature 293(2)
_cell_measurement_theta_max 32.060
_cell_measurement_theta_min 15.660
_cell_volume 656.5(3)
_computing_cell_refinement 'AFC5R (RIGAKU)'
_computing_data_collection 'AFC5R (RIGAKU)'
_computing_data_reduction 'Enraf-Nonius Molen/VAX Software'
_computing_molecular_graphics 'SHELXTL (Sheldrick, 1994)'
_computing_publication_material 'SHELXTL (Sheldrick, 1994)'
_computing_structure_refinement 'SHELXTL (Sheldrick, 1994)'
_computing_structure_solution 'SHELXTL (Sheldrick, 1994)'
_diffrn_ambient_temperature 293(2)
_diffrn_measured_fraction_theta_full 0.811
_diffrn_measured_fraction_theta_max 0.811
_diffrn_measurement_device_type 'AFC5R (RIGAKU)'
_diffrn_measurement_method \w/2\q
_diffrn_radiation_monochromator graphite
_diffrn_radiation_source 'rotating anode'
_diffrn_radiation_type MoK\a
_diffrn_radiation_wavelength 0.71073
_diffrn_reflns_av_R_equivalents 0.0265
_diffrn_reflns_av_sigmaI/netI 0.0880
_diffrn_reflns_limit_h_max 9
_diffrn_reflns_limit_h_min -10
_diffrn_reflns_limit_k_max 0
_diffrn_reflns_limit_k_min -11
_diffrn_reflns_limit_l_max 11
_diffrn_reflns_limit_l_min -11
_diffrn_reflns_number 2224
_diffrn_reflns_theta_full 26.01
_diffrn_reflns_theta_max 26.01
_diffrn_reflns_theta_min 2.33
_diffrn_standards_decay_% 0.5
_diffrn_standards_interval_count 300
_diffrn_standards_number 3
_exptl_absorpt_coefficient_mu 0.107
_exptl_absorpt_correction_T_max 1.0000
_exptl_absorpt_correction_T_min 0.5457
_exptl_absorpt_correction_type 'empirical psi-scan'
_exptl_crystal_density_diffrn 1.392
_exptl_crystal_density_method 'not measured'
_exptl_crystal_F_000 288
_exptl_crystal_size_max 0.40
_exptl_crystal_size_mid 0.35
_exptl_crystal_size_min 0.05
_refine_diff_density_max 0.408
_refine_diff_density_min -0.389
_refine_diff_density_rms 0.079
_refine_ls_extinction_coef 0.035(13)
_refine_ls_extinction_expression Fc^*^==kFc[1+0.001xFc^2^\l^3^/sin(2\q)]^-1/4^
_refine_ls_extinction_method SHELXL
_refine_ls_goodness_of_fit_ref 0.972
_refine_ls_hydrogen_treatment mixed
_refine_ls_matrix_type full
_refine_ls_number_parameters 182
_refine_ls_number_reflns 2099
_refine_ls_number_restraints 0
_refine_ls_restrained_S_all 0.972
_refine_ls_R_factor_all 0.1138
_refine_ls_R_factor_gt 0.0742
_refine_ls_shift/su_max 0.000
_refine_ls_shift/su_mean 0.000
_refine_ls_structure_factor_coef Fsqd
_refine_ls_weighting_details 'calc w==1/[\s^2^(Fo^2^)+(0.1507P)^2^+0.0000P] where P==(Fo^2^+2Fc^2^)/3'
_refine_ls_weighting_scheme calc
_refine_ls_wR_factor_gt 0.1933
_refine_ls_wR_factor_ref 0.2025
_reflns_number_gt 1399
_reflns_number_total 2099
_reflns_threshold_expression >2sigma(I)
_cod_data_source_file b109697d.txt
_cod_data_source_block compound18
_cod_depositor_comments
;
The following automatic conversions were performed:
'_symmetry_cell_setting' value 'Triclinic' changed to 'triclinic'
according to '/home/saulius/struct/CIF-dictionaries/cif_core.dic'
dictionary named 'cif_core.dic' version 2.4.1 from 2010-06-29.

Automatic conversion script
Id: cif_fix_enum 1527 2010-12-29 10:47:43Z saulius 
;
_cod_original_cell_volume 656.5(2)
_cod_original_sg_symbol_H-M P-1
_cod_database_code 7204302

loop_
_symmetry_equiv_pos_as_xyz
'x, y, z'
'-x, -y, -z'

loop_
_atom_site_label
_atom_site_type_symbol
_atom_site_fract_x
_atom_site_fract_y
_atom_site_fract_z
_atom_site_U_iso_or_equiv
_atom_site_adp_type
_atom_site_occupancy
_atom_site_symmetry_multiplicity
_atom_site_calc_flag
_atom_site_refinement_flags
_atom_site_disorder_assembly
_atom_site_disorder_group
O1 O 0.1242(4) 0.6285(4) -0.1631(3) 0.0722(9) Uani 1 1 d . . .
O2 O 0.1003(3) 0.7495(3) 0.0022(2) 0.0475(7) Uani 1 1 d . . .
O3 O 0.4560(3) 0.8535(3) -0.1097(3) 0.0580(7) Uani 1 1 d . . .
O4 O 0.6518(4) 0.5911(3) -0.2502(3) 0.0682(8) Uani 1 1 d . . .
O5 O 0.5301(4) 0.7223(4) -0.6656(3) 0.0849(10) Uani 1 1 d . . .
N N 0.4991(3) 0.7490(3) -0.4353(3) 0.0438(7) Uani 1 1 d . . .
C1 C -0.1678(5) 0.7512(6) -0.0263(5) 0.0758(13) Uani 1 1 d . . .
H1A H -0.2122 0.7147 -0.0809 0.114 Uiso 1 1 calc R . .
H1B H -0.2077 0.8617 -0.0507 0.114 Uiso 1 1 calc R . .
H1C H -0.2119 0.7097 0.0819 0.114 Uiso 1 1 calc R . .
C2 C 0.0303(5) 0.7010(4) -0.0714(4) 0.0491(9) Uani 1 1 d . . .
C3 C 0.2893(4) 0.7059(4) -0.0357(4) 0.0468(9) Uani 1 1 d . . .
H3A H 0.3412 0.5943 -0.0196 0.056 Uiso 1 1 calc R . .
C4 C 0.3606(5) 0.7758(6) 0.0383(4) 0.0670(12) Uani 1 1 d . . .
H4A H 0.2680 0.8458 0.0960 0.080 Uiso 1 1 calc R . .
H4B H 0.4384 0.6998 0.1000 0.080 Uiso 1 1 calc R . .
C5 C 0.3867(4) 0.7994(4) -0.1900(4) 0.0429(8) Uani 1 1 d . . .
C6 C 0.2855(4) 0.9197(4) -0.2979(4) 0.0413(8) Uani 1 1 d . . .
C7 C 0.1467(5) 1.0478(4) -0.2734(4) 0.0533(9) Uani 1 1 d . . .
H7A H 0.1031 1.0698 -0.1786 0.064 Uiso 1 1 calc R . .
C8 C 0.0733(5) 1.1435(5) -0.3929(5) 0.0627(11) Uani 1 1 d . . .
H8A H -0.0202 1.2312 -0.3793 0.075 Uiso 1 1 calc R . .
C9 C 0.1387(5) 1.1086(5) -0.5317(5) 0.0622(11) Uani 1 1 d . . .
H9A H 0.0861 1.1729 -0.6100 0.075 Uiso 1 1 calc R . .
C10 C 0.2793(5) 0.9819(4) -0.5594(4) 0.0529(9) Uani 1 1 d . . .
H10A H 0.3236 0.9614 -0.6548 0.063 Uiso 1 1 calc R . .
C11 C 0.3526(4) 0.8857(4) -0.4383(3) 0.0410(8) Uani 1 1 d . . .
C12 C 0.5316(4) 0.6982(4) -0.2902(4) 0.0456(8) Uani 1 1 d . . .
C13 C 0.5855(5) 0.6754(5) -0.5542(4) 0.0554(10) Uani 1 1 d . . .
C14 C 0.7434(6) 0.5368(5) -0.5361(5) 0.0775(13) Uani 1 1 d . . .
H14A H 0.7892 0.4982 -0.6252 0.116 Uiso 1 1 calc R . .
H14B H 0.7067 0.4581 -0.4471 0.116 Uiso 1 1 calc R . .
H14C H 0.8349 0.5658 -0.5244 0.116 Uiso 1 1 calc R . .

loop_
_atom_site_aniso_label
_atom_site_aniso_U_11
_atom_site_aniso_U_22
_atom_site_aniso_U_33
_atom_site_aniso_U_23
_atom_site_aniso_U_13
_atom_site_aniso_U_12
O1 0.082(2) 0.081(2) 0.0656(18) -0.0348(17) -0.0195(15) -0.0198(16)
O2 0.0469(13) 0.0588(16) 0.0362(12) -0.0122(11) -0.0128(10) -0.0123(11)
O3 0.0606(15) 0.0817(19) 0.0432(13) -0.0125(12) -0.0260(11) -0.0238(13)
O4 0.0565(16) 0.071(2) 0.0515(15) -0.0070(13) -0.0229(12) 0.0104(14)
O5 0.098(2) 0.106(3) 0.0557(17) -0.0333(18) -0.0353(16) -0.0071(19)
N 0.0419(15) 0.0501(17) 0.0331(13) -0.0048(12) -0.0148(11) -0.0070(12)
C1 0.060(2) 0.100(4) 0.067(3) -0.008(2) -0.026(2) -0.028(2)
C2 0.056(2) 0.055(2) 0.0395(18) -0.0077(16) -0.0192(16) -0.0159(17)
C3 0.0424(18) 0.055(2) 0.0396(18) -0.0080(16) -0.0185(14) -0.0063(15)
C4 0.061(2) 0.105(4) 0.0413(19) -0.017(2) -0.0179(17) -0.028(2)
C5 0.0447(18) 0.051(2) 0.0347(16) -0.0064(14) -0.0201(13) -0.0107(15)
C6 0.0427(17) 0.0386(18) 0.0404(17) -0.0018(14) -0.0200(13) -0.0080(14)
C7 0.051(2) 0.052(2) 0.052(2) -0.0098(17) -0.0178(16) -0.0080(17)
C8 0.054(2) 0.049(2) 0.069(3) 0.0016(19) -0.0293(19) -0.0014(17)
C9 0.054(2) 0.064(3) 0.057(2) 0.0087(19) -0.0302(18) -0.0114(19)
C10 0.058(2) 0.062(2) 0.0371(17) 0.0056(16) -0.0274(15) -0.0176(19)
C11 0.0372(16) 0.0439(19) 0.0385(17) -0.0017(14) -0.0153(13) -0.0112(14)
C12 0.0406(18) 0.051(2) 0.0336(16) -0.0023(15) -0.0138(13) -0.0053(16)
C13 0.061(2) 0.060(2) 0.046(2) -0.0201(18) -0.0085(17) -0.0163(19)
C14 0.078(3) 0.069(3) 0.074(3) -0.032(2) -0.020(2) 0.004(2)

loop_
_atom_type_symbol
_atom_type_description
_atom_type_scat_dispersion_real
_atom_type_scat_dispersion_imag
_atom_type_scat_source
C C 0.0033 0.0016 'International Tables Vol C Tables 4.2.6.8 and 6.1.1.4'
H H 0.0000 0.0000 'International Tables Vol C Tables 4.2.6.8 and 6.1.1.4'
N N 0.0061 0.0033 'International Tables Vol C Tables 4.2.6.8 and 6.1.1.4'
O O 0.0106 0.0060 'International Tables Vol C Tables 4.2.6.8 and 6.1.1.4'

loop_
_geom_angle_atom_site_label_1
_geom_angle_atom_site_label_2
_geom_angle_atom_site_label_3
_geom_angle
_geom_angle_site_symmetry_1
_geom_angle_site_symmetry_3
_geom_angle_publ_flag
C2 O2 C3 115.1(3) . . ?
C5 O3 C4 92.6(2) . . ?
C13 N C12 126.8(3) . . ?
C13 N C11 124.9(3) . . ?
C12 N C11 108.2(3) . . ?
O1 C2 O2 121.3(3) . . ?
O1 C2 C1 126.7(4) . . ?
O2 C2 C1 112.1(3) . . ?
O2 C3 C4 112.9(3) . . ?
O2 C3 C5 116.6(3) . . ?
C4 C3 C5 85.9(3) . . ?
O3 C4 C3 91.2(3) . . ?
O3 C5 C6 116.5(3) . . ?
O3 C5 C12 113.2(3) . . ?
C6 C5 C12 103.3(3) . . ?
O3 C5 C3 90.1(2) . . ?
C6 C5 C3 120.9(3) . . ?
C12 C5 C3 113.1(3) . . ?
C7 C6 C11 121.5(3) . . ?
C7 C6 C5 129.3(3) . . ?
C11 C6 C5 109.2(3) . . ?
C6 C7 C8 118.6(4) . . ?
C9 C8 C7 119.9(4) . . ?
C8 C9 C10 122.6(4) . . ?
C9 C10 C11 117.3(3) . . ?
C6 C11 C10 120.2(3) . . ?
C6 C11 N 110.6(3) . . ?
C10 C11 N 129.2(3) . . ?
O4 C12 N 126.3(3) . . ?
O4 C12 C5 125.4(3) . . ?
N C12 C5 108.3(3) . . ?
O5 C13 N 119.6(4) . . ?
O5 C13 C14 122.1(4) . . ?
N C13 C14 118.3(4) . . ?

loop_
_geom_bond_atom_site_label_1
_geom_bond_atom_site_label_2
_geom_bond_distance
_geom_bond_site_symmetry_2
_geom_bond_publ_flag
O1 C2 1.198(4) . ?
O2 C2 1.352(4) . ?
O2 C3 1.416(4) . ?
O3 C5 1.440(4) . ?
O3 C4 1.444(5) . ?
O4 C12 1.211(4) . ?
O5 C13 1.207(5) . ?
N C13 1.402(5) . ?
N C12 1.412(4) . ?
N C11 1.434(4) . ?
C1 C2 1.484(5) . ?
C3 C4 1.515(5) . ?
C3 C5 1.547(5) . ?
C5 C6 1.490(4) . ?
C5 C12 1.523(5) . ?
C6 C7 1.376(5) . ?
C6 C11 1.383(5) . ?
C7 C8 1.385(5) . ?
C8 C9 1.372(6) . ?
C9 C10 1.379(6) . ?
C10 C11 1.396(5) . ?
C13 C14 1.507(6) . ?

loop_
_cod_changelog_entry_id
_cod_changelog_entry_author
_cod_changelog_entry_date
_cod_changelog_entry_text
1 'Vaitkus, Antanas' 2022-04-22T18:30:00+03:00 'Updated bibliographic information.'

loop_
_cod_related_entry_id
_cod_related_entry_database
_cod_related_entry_code
1 ChemSpider 4416418
